data_7209321
loop_
_publ_author_name
'Ana B. Caballero'
'Antonio Rodr\'iguez-Di\'eguez'
'Elisa Barea'
'Miguel Quir\'os'
'Juan M. Salas'

_publ_contact_author_email antonio5@ugr.es
_publ_contact_author_name 'Antonio Rodr\'iguez-Di\'eguez'
_publ_section_title
;
 Influence of Pseudohalide Ligands on the Structural Versatility and
 Properties of Novel Ternary Metal Complexes with
 1,2,4-Triazolo[1,5-a]pyrimidine
;
_journal_name_full CrystEngComm
_journal_page_first 3038
_journal_page_last 3045
_journal_paper_doi 10.1039/c003285a
_journal_volume 12
_journal_year 2010
_chemical_formula_moiety 'C7 H4 Cd N6 O2'
_chemical_formula_sum 'C7 H4 Cd N6 O2'
_chemical_formula_weight 316.56
_chemical_name_systematic
; 
 ? 
;
_space_group_IT_number 2
_symmetry_cell_setting triclinic
_symmetry_space_group_name_Hall '-P 1'
_symmetry_space_group_name_H-M 'P -1'
_atom_sites_solution_hydrogens geom
_atom_sites_solution_primary heavy
_atom_sites_solution_secondary difmap
_audit_creation_method SHELXL-97
_cell_angle_alpha 71.286(2)
_cell_angle_beta 83.404(2)
_cell_angle_gamma 87.609(2)
_cell_formula_units_Z 2
_cell_length_a 3.5617(4)
_cell_length_b 11.4103(13)
_cell_length_c 12.0524(14)
_cell_measurement_reflns_used 4673
_cell_measurement_temperature 298(2)
_cell_measurement_theta_max 28.1
_cell_measurement_theta_min 3.0
_cell_volume 460.84(9)
_computing_cell_refinement 'Bruker SMART'
_computing_data_collection 'Bruker SMART (Bruker, 1999)'
_computing_data_reduction 'Bruker SAINT (Bruker, 1999)'
_computing_molecular_graphics 'Xtal_GX (Hall & du Boulay, 1997)'
_computing_publication_material SHELXL-97
_computing_structure_refinement 'SHELXL-97 (Sheldrick, 1997)'
_computing_structure_solution 'SHELXS-97 (Sheldrick, 1997)'
_diffrn_ambient_temperature 298(2)
_diffrn_detector_area_resol_mean 8.26
_diffrn_measured_fraction_theta_full 0.990
_diffrn_measured_fraction_theta_max 0.925
_diffrn_measurement_device_type 'Bruker SMART APEX CCD system'
_diffrn_measurement_method '\f and \w scans'
_diffrn_radiation_monochromator graphite
_diffrn_radiation_source 'fine-focus sealed tube'
_diffrn_radiation_type MoK\a
_diffrn_radiation_wavelength 0.71073
_diffrn_reflns_av_R_equivalents 0.0237
_diffrn_reflns_av_sigmaI/netI 0.0218
_diffrn_reflns_limit_h_max 4
_diffrn_reflns_limit_h_min -4
_diffrn_reflns_limit_k_max 14
_diffrn_reflns_limit_k_min -14
_diffrn_reflns_limit_l_max 15
_diffrn_reflns_limit_l_min -15
_diffrn_reflns_number 5332
_diffrn_reflns_theta_full 25.70
_diffrn_reflns_theta_max 28.10
_diffrn_reflns_theta_min 1.79
_diffrn_standards_decay_% 0.2
_diffrn_standards_number 186
_exptl_absorpt_coefficient_mu 2.363
_exptl_absorpt_correction_T_max 0.852
_exptl_absorpt_correction_T_min 0.692
_exptl_absorpt_correction_type multi-scan
_exptl_absorpt_process_details 'Bruker SADABS (Bruker, 1999)'
_exptl_crystal_colour colourless
_exptl_crystal_density_diffrn 2.281
_exptl_crystal_density_method 'not measured'
_exptl_crystal_description needle
_exptl_crystal_F_000 304
_exptl_crystal_size_max 0.57
_exptl_crystal_size_mid 0.08
_exptl_crystal_size_min 0.07
_refine_diff_density_max 0.528
_refine_diff_density_min -0.453
_refine_diff_density_rms 0.080
_refine_ls_extinction_method none
_refine_ls_goodness_of_fit_ref 1.148
_refine_ls_hydrogen_treatment constr
_refine_ls_matrix_type full
_refine_ls_number_parameters 145
_refine_ls_number_reflns 2073
_refine_ls_number_restraints 0
_refine_ls_restrained_S_all 1.148
_refine_ls_R_factor_all 0.0218
_refine_ls_R_factor_gt 0.0213
_refine_ls_shift/su_max 0.001
_refine_ls_shift/su_mean 0.000
_refine_ls_structure_factor_coef Fsqd
_refine_ls_weighting_details 'calc w=1/[\s^2^(Fo^2^)+(0.0250P)^2^+0.3000P] where P=(Fo^2^+2Fc^2^)/3'
_refine_ls_weighting_scheme calc
_refine_ls_wR_factor_gt 0.0544
_refine_ls_wR_factor_ref 0.0547
_reflns_number_gt 2035
_reflns_number_total 2073
_reflns_threshold_expression I>2\s(I)
_cod_data_source_file cdtpcno7.cif
_cod_data_source_block cdtpcno
_cod_database_code 7209321
_cod_database_fobs_code 7209321

loop_
_symmetry_equiv_pos_as_xyz
'x, y, z'
'-x, -y, -z'

loop_
_atom_site_label
_atom_site_type_symbol
_atom_site_fract_x
_atom_site_fract_y
_atom_site_fract_z
_atom_site_U_iso_or_equiv
_atom_site_adp_type
_atom_site_occupancy
_atom_site_symmetry_multiplicity
_atom_site_calc_flag
_atom_site_refinement_flags
Cd Cd 0.31178(4) 0.499923(15) 0.367558(14) 0.02621(7) Uani 1 1 d .
N1 N 0.2532(7) 0.3535(2) 0.0684(2) 0.0388(5) Uani 1 1 d .
C2 C 0.2222(8) 0.4296(3) 0.1305(2) 0.0343(6) Uani 1 1 d .
H2 H 0.1379 0.5106 0.0998 0.041 Uiso 1 1 d R
N3 N 0.3187(6) 0.3840(2) 0.24171(19) 0.0309(5) Uani 1 1 d .
C3A C 0.4230(7) 0.2677(2) 0.2514(2) 0.0299(5) Uani 1 1 d .
N4 N 0.5434(7) 0.1797(2) 0.3439(2) 0.0397(5) Uani 1 1 d .
C5 C 0.6249(9) 0.0724(3) 0.3274(3) 0.0454(7) Uani 1 1 d .
H5 H 0.7081 0.0087 0.3899 0.055 Uiso 1 1 d R
C6 C 0.5978(10) 0.0482(3) 0.2211(3) 0.0495(8) Uani 1 1 d .
H6 H 0.6620 -0.0294 0.2146 0.059 Uiso 1 1 d R
C7 C 0.4763(9) 0.1385(3) 0.1287(3) 0.0443(7) Uani 1 1 d .
H7 H 0.4588 0.1264 0.0567 0.053 Uiso 1 1 d R
N8 N 0.3850(7) 0.2488(2) 0.1466(2) 0.0331(5) Uani 1 1 d .
N1C N 0.7692(6) 0.3915(2) 0.48788(19) 0.0277(4) Uani 1 1 d .
C1C C 0.8072(9) 0.2807(3) 0.5394(3) 0.0412(7) Uani 1 1 d .
O1C O 0.8514(10) 0.1749(2) 0.5900(3) 0.0735(9) Uani 1 1 d .
N2C N 0.8290(6) 0.6207(2) 0.2672(2) 0.0323(5) Uani 1 1 d .
C2C C 0.8752(8) 0.7178(3) 0.1939(3) 0.0354(6) Uani 1 1 d .
O2C O 0.9291(10) 0.8153(2) 0.1202(2) 0.0687(8) Uani 1 1 d .

loop_
_atom_site_aniso_label
_atom_site_aniso_U_11
_atom_site_aniso_U_22
_atom_site_aniso_U_33
_atom_site_aniso_U_23
_atom_site_aniso_U_13
_atom_site_aniso_U_12
Cd 0.02339(11) 0.03024(12) 0.02583(11) -0.00973(8) -0.00428(7) 0.00147(7)
N1 0.0476(14) 0.0388(13) 0.0300(11) -0.0110(10) -0.0066(10) 0.0049(10)
C2 0.0375(14) 0.0341(13) 0.0311(13) -0.0104(11) -0.0039(11) 0.0029(11)
N3 0.0303(11) 0.0331(11) 0.0302(11) -0.0116(9) -0.0033(9) 0.0014(9)
C3A 0.0259(12) 0.0337(13) 0.0308(13) -0.0118(10) -0.0014(10) -0.0012(10)
N4 0.0407(13) 0.0373(13) 0.0389(13) -0.0080(10) -0.0088(10) 0.0037(10)
C5 0.0432(16) 0.0372(15) 0.0485(17) -0.0042(13) -0.0038(13) 0.0043(12)
C6 0.0525(18) 0.0324(15) 0.063(2) -0.0179(14) 0.0024(15) 0.0033(13)
C7 0.0513(18) 0.0407(16) 0.0460(17) -0.0233(14) 0.0018(14) 0.0003(13)
N8 0.0365(12) 0.0323(11) 0.0315(11) -0.0124(9) -0.0012(9) 0.0000(9)
N1C 0.0232(10) 0.0342(11) 0.0272(10) -0.0116(9) -0.0039(8) 0.0012(8)
C1C 0.0406(16) 0.0395(16) 0.0430(16) -0.0113(13) -0.0080(13) 0.0014(12)
O1C 0.092(2) 0.0334(13) 0.084(2) 0.0005(13) -0.0257(17) 0.0052(13)
N2C 0.0266(11) 0.0343(12) 0.0341(12) -0.0080(10) -0.0044(9) 0.0012(9)
C2C 0.0392(14) 0.0341(15) 0.0338(14) -0.0124(12) -0.0049(11) 0.0032(11)
O2C 0.103(2) 0.0384(13) 0.0520(15) 0.0021(11) -0.0015(15) -0.0069(14)

loop_
_atom_type_symbol
_atom_type_description
_atom_type_scat_dispersion_real
_atom_type_scat_dispersion_imag
_atom_type_scat_source
C C 0.0033 0.0016 'International Tables Vol C Tables 4.2.6.8 and 6.1.1.4'
H H 0.0000 0.0000 'International Tables Vol C Tables 4.2.6.8 and 6.1.1.4'
N N 0.0061 0.0033 'International Tables Vol C Tables 4.2.6.8 and 6.1.1.4'
O O 0.0106 0.0060 'International Tables Vol C Tables 4.2.6.8 and 6.1.1.4'
Cd Cd -0.8075 1.2024 'International Tables Vol C Tables 4.2.6.8 and 6.1.1.4'

loop_
_geom_angle_atom_site_label_1
_geom_angle_atom_site_label_2
_geom_angle_atom_site_label_3
_geom_angle
_geom_angle_site_symmetry_1
_geom_angle_site_symmetry_3
N3 Cd N2C 95.63(8) . .
N3 Cd N1C 99.64(8) . .
N2C Cd N1C 82.17(8) . .
N3 Cd N2C 87.85(8) . 1_455
N2C Cd N2C 99.34(8) . 1_455
N1C Cd N2C 172.21(7) . 1_455
N3 Cd N1C 91.84(8) . 1_455
N2C Cd N1C 172.51(7) . 1_455
N1C Cd N1C 97.13(8) . 1_455
N2C Cd N1C 80.37(8) 1_455 1_455
N3 Cd N1C 172.77(7) . 2_666
N2C Cd N1C 91.55(8) . 2_666
N1C Cd N1C 82.08(8) . 2_666
N2C Cd N1C 90.23(8) 1_455 2_666
N1C Cd N1C 80.97(8) 1_455 2_666
C2 N1 N8 101.5(2) . .
N1 C2 N3 116.5(2) . .
N1 C2 H2 121.9 . .
N3 C2 H2 121.7 . .
C3A N3 C2 103.4(2) . .
C3A N3 Cd 132.89(18) . .
C2 N3 Cd 123.64(18) . .
N3 C3A N4 129.0(3) . .
N3 C3A N8 108.0(2) . .
N4 C3A N8 123.0(2) . .
C5 N4 C3A 115.3(3) . .
N4 C5 C6 124.3(3) . .
N4 C5 H5 117.8 . .
C6 C5 H5 117.9 . .
C7 C6 C5 119.5(3) . .
C7 C6 H6 120.2 . .
C5 C6 H6 120.4 . .
C6 C7 N8 116.1(3) . .
C6 C7 H7 121.9 . .
N8 C7 H7 122.0 . .
C7 N8 N1 127.6(2) . .
C7 N8 C3A 121.9(3) . .
N1 N8 C3A 110.6(2) . .
C1C N1C Cd 131.2(2) . .
C1C N1C Cd 117.2(2) . 1_655
Cd N1C Cd 97.13(8) . 1_655
C1C N1C Cd 108.7(2) . 2_666
Cd N1C Cd 97.92(8) . 2_666
Cd N1C Cd 99.02(8) 1_655 2_666
O1C C1C N1C 178.4(4) . .
C2C N2C Cd 135.9(2) . .
C2C N2C Cd 124.6(2) . 1_655
Cd N2C Cd 99.34(8) . 1_655
N2C C2C O2C 178.7(4) . .

loop_
_geom_bond_atom_site_label_1
_geom_bond_atom_site_label_2
_geom_bond_distance
_geom_bond_site_symmetry_2
Cd N3 2.308(2) .
Cd N2C 2.321(2) .
Cd N1C 2.348(2) .
Cd N2C 2.351(2) 1_455
Cd N1C 2.403(2) 1_455
Cd N1C 2.428(2) 2_666
N1 C2 1.309(4) .
N1 N8 1.367(3) .
C2 N3 1.353(3) .
C2 H2 0.9300 .
N3 C3A 1.335(3) .
C3A N4 1.338(4) .
C3A N8 1.370(3) .
N4 C5 1.317(4) .
C5 C6 1.409(5) .
C5 H5 0.9300 .
C6 C7 1.352(5) .
C6 H6 0.9300 .
C7 N8 1.364(4) .
C7 H7 0.9300 .
N1C C1C 1.226(4) .
C1C O1C 1.178(4) .
N2C C2C 1.179(4) .
C2C O2C 1.187(4) .
